data_4304164
loop_
_publ_author_name
'Melina B. Rossi'
'Oscar E. Piro'
'Eduardo E. Castellano'
'Pablo Albor\'es'
'Luis M. Baraldo'

_publ_contact_author
;
       Luis M. Baraldo
       Departamento de Qu\'imica Inorg\'anica, Anal\'itica y Qu\'imica F\'isica
       INQUIMAE, Facultad de Ciencias Exactas y Naturales
       Universidad de Buenos Aires
       Pabell\'on 2, Ciudad Universitaria
       C1428EHA Buenos Aires 
       Argentina
;
_publ_contact_author_email baraldo@qi.fcen.uba.ar
_publ_contact_author_fax '54 11 4576 3341'
_publ_contact_author_phone '54 11 4576 3380'
_publ_section_title
;
Reactivity and Spectroscopy of the {Ru(DMAP)5} Fragment: An {Ru(NH3)5}
Analogue
;
_journal_name_full 'Inorganic Chemistry'
_journal_page_first 2416
_journal_page_last 2427
_journal_paper_doi 10.1021/ic7016352
_journal_volume 47
_journal_year 2008
_chemical_formula_sum 'C54 H96 Cl2 N12 O6 Ru'
_chemical_formula_weight 1181.40
_chemical_name_systematic
; 
 Hexakis(4-dimethylaminopyridine)ruthenium(II) chloride ethanol solvate 
;
_space_group_IT_number 148
_symmetry_cell_setting trigonal
_symmetry_space_group_name_Hall '-R 3'
_symmetry_space_group_name_H-M 'R -3 :H'
_atom_sites_solution_hydrogens geom
_atom_sites_solution_primary direct
_atom_sites_solution_secondary difmap
_audit_creation_method SHELXL-97
_cell_angle_alpha 90.00
_cell_angle_beta 90.00
_cell_angle_gamma 120.00
_cell_formula_units_Z 3
_cell_length_a 16.373(1)
_cell_length_b 16.373(1)
_cell_length_c 20.311(1)
_cell_measurement_reflns_used 10694
_cell_measurement_temperature 100(2)
_cell_measurement_theta_max 26.00
_cell_measurement_theta_min 3.04
_cell_volume 4715.4(5)
_computing_cell_refinement 'HKL Scalepack (Otwinowski & Minor 1997)'
_computing_data_collection 'Collect (Nonius BV, 1997-2000)'
_computing_data_reduction 'HKL Denzo and Scalepak (Otwinowski & Minor, 1997)'
_computing_molecular_graphics 'ORTEP (Johnson, 1976)'
_computing_publication_material 'SHELXL-97 (Sheldrick, 1997)'
_computing_structure_refinement 'SHELXL-97 (Sheldrick, 1997)'
_computing_structure_solution 'SHELXS-97 (Sheldrick, 1997)'
_diffrn_ambient_temperature 100(2)
_diffrn_detector_area_resol_mean 9
_diffrn_measured_fraction_theta_full 0.997
_diffrn_measured_fraction_theta_max 0.997
_diffrn_measurement_device_type 'Enraf-Nonius KappaCCD'
_diffrn_measurement_method 'CCD with \f and \w scans'
_diffrn_radiation_monochromator graphite
_diffrn_radiation_source 'fine-focus sealed tube'
_diffrn_radiation_type MoK\a
_diffrn_radiation_wavelength 0.71073
_diffrn_reflns_av_R_equivalents 0.0309
_diffrn_reflns_av_sigmaI/netI 0.0277
_diffrn_reflns_limit_h_max 20
_diffrn_reflns_limit_h_min -20
_diffrn_reflns_limit_k_max 19
_diffrn_reflns_limit_k_min -20
_diffrn_reflns_limit_l_max 25
_diffrn_reflns_limit_l_min -25
_diffrn_reflns_number 10694
_diffrn_reflns_theta_full 26.00
_diffrn_reflns_theta_max 26.00
_diffrn_reflns_theta_min 3.04
_diffrn_standards_decay_% 0
_exptl_absorpt_coefficient_mu 0.389
_exptl_absorpt_correction_T_max 0.983
_exptl_absorpt_correction_T_min 0.930
_exptl_absorpt_correction_type multi-scan
_exptl_absorpt_process_details
;
multi-scan from symmetry-related measurements Sortav (Blessing 1995)
;
_exptl_crystal_colour red
_exptl_crystal_density_diffrn 1.248
_exptl_crystal_density_method 'not measured'
_exptl_crystal_description fragment
_exptl_crystal_F_000 1890
_exptl_crystal_size_max 0.18
_exptl_crystal_size_mid 0.18
_exptl_crystal_size_min 0.12
_refine_diff_density_max 0.381
_refine_diff_density_min -0.642
_refine_diff_density_rms 0.056
_refine_ls_extinction_method none
_refine_ls_goodness_of_fit_ref 1.088
_refine_ls_hydrogen_treatment constr
_refine_ls_matrix_type full
_refine_ls_number_parameters 118
_refine_ls_number_reflns 2056
_refine_ls_number_restraints 0
_refine_ls_restrained_S_all 1.088
_refine_ls_R_factor_all 0.0312
_refine_ls_R_factor_gt 0.0292
_refine_ls_shift/su_max 0.035
_refine_ls_shift/su_mean 0.001
_refine_ls_structure_factor_coef Fsqd
_refine_ls_weighting_details 'calc w=1/[\s^2^(Fo^2^)+(0.0340P)^2^+10.1456P] where P=(Fo^2^+2Fc^2^)/3'
_refine_ls_weighting_scheme calc
_refine_ls_wR_factor_gt 0.0761
_refine_ls_wR_factor_ref 0.0780
_reflns_number_gt 1952
_reflns_number_total 2056
_reflns_threshold_expression >2\s(I)
_cod_data_source_file ic7016352-file001.cif
_cod_data_source_block s97
_cod_original_sg_symbol_H-M 'R -3'
_cod_database_code 4304164

loop_
_symmetry_equiv_pos_as_xyz
'x, y, z'
'-y, x-y, z'
'-x+y, -x, z'
'x+2/3, y+1/3, z+1/3'
'-y+2/3, x-y+1/3, z+1/3'
'-x+y+2/3, -x+1/3, z+1/3'
'x+1/3, y+2/3, z+2/3'
'-y+1/3, x-y+2/3, z+2/3'
'-x+y+1/3, -x+2/3, z+2/3'
'-x, -y, -z'
'y, -x+y, -z'
'x-y, x, -z'
'-x+2/3, -y+1/3, -z+1/3'
'y+2/3, -x+y+1/3, -z+1/3'
'x-y+2/3, x+1/3, -z+1/3'
'-x+1/3, -y+2/3, -z+2/3'
'y+1/3, -x+y+2/3, -z+2/3'
'x-y+1/3, x+2/3, -z+2/3'

loop_
_atom_site_label
_atom_site_type_symbol
_atom_site_fract_x
_atom_site_fract_y
_atom_site_fract_z
_atom_site_U_iso_or_equiv
_atom_site_adp_type
_atom_site_occupancy
_atom_site_symmetry_multiplicity
_atom_site_calc_flag
_atom_site_refinement_flags
_atom_site_disorder_assembly
_atom_site_disorder_group
Ru Ru 0.0000 0.0000 0.5000 0.01386(12) Uani 1 6 d S . .
Cl Cl 0.3330 -0.3330 0.44027(4) 0.02839(19) Uani 1 3 d S . .
N1 N 0.12535(10) 0.03747(10) 0.55423(7) 0.0161(3) Uani 1 1 d . . .
C1 C 0.20784(12) 0.07050(12) 0.52083(8) 0.0189(3) Uani 1 1 d . . .
H1 H 0.2084 0.0867 0.4758 0.023 Uiso 1 1 calc R . .
C2 C 0.29038(12) 0.08235(12) 0.54695(9) 0.0216(4) Uani 1 1 d . . .
H2 H 0.3454 0.1068 0.5203 0.026 Uiso 1 1 calc R . .
C3 C 0.29380(12) 0.05832(12) 0.61342(9) 0.0207(4) Uani 1 1 d . . .
C4 C 0.20946(12) 0.02710(12) 0.64928(9) 0.0205(4) Uani 1 1 d . . .
H4 H 0.2074 0.0124 0.6947 0.025 Uiso 1 1 calc R . .
C5 C 0.13011(12) 0.01779(12) 0.61873(8) 0.0180(3) Uani 1 1 d . . .
H5 H 0.0747 -0.0039 0.6446 0.022 Uiso 1 1 calc R . .
N2 N 0.37245(11) 0.06408(11) 0.63998(8) 0.0274(4) Uani 1 1 d . . .
C6 C 0.37333(15) 0.03677(15) 0.70797(10) 0.0332(5) Uani 1 1 d . . .
H6A H 0.4329 0.0383 0.7170 0.050 Uiso 1 1 calc R . .
H6B H 0.3205 -0.0272 0.7153 0.050 Uiso 1 1 calc R . .
H6C H 0.3672 0.0808 0.7374 0.050 Uiso 1 1 calc R . .
C7 C 0.45867(14) 0.10051(16) 0.60121(12) 0.0361(5) Uani 1 1 d . . .
H7A H 0.5074 0.0975 0.6273 0.054 Uiso 1 1 calc R . .
H7B H 0.4805 0.1661 0.5890 0.054 Uiso 1 1 calc R . .
H7C H 0.4460 0.0624 0.5613 0.054 Uiso 1 1 calc R . .
O O 0.33503(16) -0.14885(13) 0.48120(8) 0.0535(5) Uani 1 1 d . . .
H H 0.3424 -0.1941 0.4701 0.080 Uiso 1 1 calc R . .
C8 C 0.30840(18) -0.15847(18) 0.54829(12) 0.0437(6) Uani 1 1 d . . .
H8A H 0.2487 -0.2187 0.5545 0.052 Uiso 1 1 calc R . .
H8B H 0.2971 -0.1065 0.5607 0.052 Uiso 1 1 calc R . .
C9 C 0.3827(2) -0.1568(2) 0.59251(13) 0.0556(7) Uani 1 1 d . . .
H9A H 0.3647 -0.1573 0.6386 0.083 Uiso 1 1 calc R . .
H9B H 0.4431 -0.0996 0.5839 0.083 Uiso 1 1 calc R . .
H9C H 0.3887 -0.2124 0.5839 0.083 Uiso 1 1 calc R . .

loop_
_atom_site_aniso_label
_atom_site_aniso_U_11
_atom_site_aniso_U_22
_atom_site_aniso_U_33
_atom_site_aniso_U_23
_atom_site_aniso_U_13
_atom_site_aniso_U_12
Ru 0.01483(13) 0.01483(13) 0.01192(17) 0.000 0.000 0.00742(7)
Cl 0.0311(3) 0.0311(3) 0.0230(4) 0.000 0.000 0.01554(14)
N1 0.0170(7) 0.0160(7) 0.0155(7) -0.0010(5) -0.0007(5) 0.0084(6)
C1 0.0186(8) 0.0197(8) 0.0175(8) 0.0006(6) 0.0005(6) 0.0089(7)
C2 0.0181(8) 0.0211(9) 0.0238(9) 0.0009(7) 0.0014(7) 0.0084(7)
C3 0.0189(8) 0.0167(8) 0.0253(9) -0.0050(7) -0.0075(7) 0.0080(7)
C4 0.0251(9) 0.0194(8) 0.0172(8) -0.0017(6) -0.0035(7) 0.0113(7)
C5 0.0201(8) 0.0184(8) 0.0158(8) -0.0009(6) -0.0008(6) 0.0099(7)
N2 0.0209(8) 0.0302(9) 0.0301(9) -0.0026(7) -0.0083(7) 0.0121(7)
C6 0.0336(11) 0.0390(11) 0.0320(11) -0.0065(9) -0.0150(9) 0.0219(10)
C7 0.0181(9) 0.0385(12) 0.0492(13) 0.0028(10) -0.0053(9) 0.0121(9)
O 0.0868(14) 0.0527(11) 0.0369(10) -0.0021(8) -0.0039(9) 0.0467(11)
C8 0.0528(14) 0.0414(13) 0.0432(13) -0.0084(10) -0.0043(11) 0.0283(12)
C9 0.0724(19) 0.0619(17) 0.0436(15) -0.0108(12) -0.0125(13) 0.0418(15)

loop_
_atom_type_symbol
_atom_type_description
_atom_type_scat_dispersion_real
_atom_type_scat_dispersion_imag
_atom_type_scat_source
C C 0.0033 0.0016 'International Tables Vol C Tables 4.2.6.8 and 6.1.1.4'
H H 0.0000 0.0000 'International Tables Vol C Tables 4.2.6.8 and 6.1.1.4'
N N 0.0061 0.0033 'International Tables Vol C Tables 4.2.6.8 and 6.1.1.4'
Cl Cl 0.1484 0.1585 'International Tables Vol C Tables 4.2.6.8 and 6.1.1.4'
Ru Ru -1.2594 0.8363 'International Tables Vol C Tables 4.2.6.8 and 6.1.1.4'
O O 0.0106 0.0060 'International Tables Vol C Tables 4.2.6.8 and 6.1.1.4'

loop_
_geom_angle_atom_site_label_1
_geom_angle_atom_site_label_2
_geom_angle_atom_site_label_3
_geom_angle
_geom_angle_site_symmetry_1
_geom_angle_site_symmetry_3
_geom_angle_publ_flag
N1 Ru N1 95.70(5) 2 . ?
N1 Ru N1 179.997(1) 2 11_556 ?
N1 Ru N1 84.30(5) . 11_556 ?
N1 Ru N1 95.71(5) 2 3 ?
N1 Ru N1 95.70(5) . 3 ?
N1 Ru N1 84.30(5) 11_556 3 ?
N1 Ru N1 84.30(5) 2 12_556 ?
N1 Ru N1 84.30(5) . 12_556 ?
N1 Ru N1 95.70(5) 11_556 12_556 ?
N1 Ru N1 179.998(1) 3 12_556 ?
N1 Ru N1 84.30(5) 2 10_556 ?
N1 Ru N1 180.0 . 10_556 ?
N1 Ru N1 95.70(5) 11_556 10_556 ?
N1 Ru N1 84.30(5) 3 10_556 ?
N1 Ru N1 95.70(5) 12_556 10_556 ?
C1 N1 C5 114.31(14) . . ?
C1 N1 Ru 118.62(11) . . ?
C5 N1 Ru 126.18(11) . . ?
N1 C1 C2 125.16(16) . . ?
C1 C2 C3 120.17(16) . . ?
N2 C3 C4 122.91(17) . . ?
N2 C3 C2 121.92(17) . . ?
C4 C3 C2 115.17(15) . . ?
C5 C4 C3 120.36(16) . . ?
N1 C5 C4 124.74(16) . . ?
C3 N2 C6 120.79(16) . . ?
C3 N2 C7 120.35(16) . . ?
C6 N2 C7 118.84(16) . . ?
O C8 C9 111.9(2) . . ?

loop_
_geom_bond_atom_site_label_1
_geom_bond_atom_site_label_2
_geom_bond_distance
_geom_bond_site_symmetry_2
_geom_bond_publ_flag
Ru N1 2.1313(14) 2 ?
Ru N1 2.1313(14) . ?
Ru N1 2.1313(14) 11_556 ?
Ru N1 2.1314(14) 3 ?
Ru N1 2.1314(14) 12_556 ?
Ru N1 2.1314(14) 10_556 ?
N1 C1 1.359(2) . ?
N1 C5 1.361(2) . ?
C1 C2 1.372(2) . ?
C2 C3 1.415(3) . ?
C3 N2 1.355(2) . ?
C3 C4 1.412(3) . ?
C4 C5 1.378(2) . ?
N2 C6 1.454(3) . ?
N2 C7 1.458(3) . ?
O C8 1.415(3) . ?
C8 C9 1.501(4) . ?
